data_1530970
loop_
_publ_author_name
'Wagner, G.'
'Hoppe, R.'

_publ_section_title
;
 Neue Synthesewege zu Metalloxiden: Na3 Tl O2 aus Na Tl und Na2 O2
;
_journal_name_full 'Journal of the Less-Common Metals'
_journal_page_first 225
_journal_page_last 237
_journal_volume 120
_journal_year 1986
_chemical_formula_sum 'Na3 O2 Tl'
_chemical_name_systematic 'Na3 Tl O2'
_space_group_IT_number 62
_symmetry_space_group_name_Hall '-P 2ac 2n'
_symmetry_space_group_name_H-M 'P n m a'
_cell_angle_alpha 90
_cell_angle_beta 90
_cell_angle_gamma 90
_cell_formula_units_Z 4
_cell_length_a 11.4561
_cell_length_b 6.7067
_cell_length_c 5.3676
_cell_volume 412.407
_citation_journal_id_ASTM JCOMAH
_cod_data_source_file Wagner_JCOMAH_1986_1294.cif
_cod_data_source_block Na3O2Tl1
_cod_original_cell_volume 412.4068
_cod_original_formula_sum 'Na3 O2 Tl1'
_cod_database_code 1530970

loop_
_symmetry_equiv_pos_as_xyz
x,y,z
-x+1/2,-y,z+1/2
x+1/2,-y+1/2,-z+1/2
-x,y+1/2,-z
-x,-y,-z
x-1/2,y,-z-1/2
-x-1/2,y-1/2,z-1/2
x,-y-1/2,z

loop_
_atom_site_label
_atom_site_type_symbol
_atom_site_fract_x
_atom_site_fract_y
_atom_site_fract_z
_atom_site_occupancy
_atom_site_U_iso_or_equiv
O2 O-2 0.2558 0.25 0.9918 1 0.0
Tl1 Tl+1 0.0905 0.25 0.2349 1 0.0
Na2 Na+1 0.0782 0.75 0.2567 1 0.0
Na1 Na+1 0.8337 0.4995 0.2495 1 0.0
O1 O-2 0 0.5 0 1 0.0
